data_9005555
loop_
_publ_author_name
'Marler, B.'
'Borowski, M.'
'Wodara, U.'
'Schreyer, W.'

_publ_section_title
;
 Synthetic tourmaline (olenite) with excess boron replacing silicon in the
 tetrahedral site: II. Structure analysis
 Sample: 2
;
_journal_name_full 'European Journal of Mineralogy'
_journal_page_first 763
_journal_page_last 771
_journal_paper_doi 10.1127/0935-1221/2002/0014-0763
_journal_volume 14
_journal_year 2002
_chemical_compound_source Synthetic
_chemical_formula_sum 'Al8.88 B4.8 Na0.67 O31 Si4.2'
_chemical_name_mineral Olenite
_space_group_IT_number 160
_symmetry_space_group_name_Hall 'R 3 -2"'
_symmetry_space_group_name_H-M 'R 3 m :H'
_cell_angle_alpha 90
_cell_angle_beta 90
_cell_angle_gamma 120
_cell_length_a 15.6329
_cell_length_b 15.6329
_cell_length_c 7.0365
_cell_formula_units_Z 3
_cell_volume 1489.246
_database_code_amcsd 0006943
_exptl_crystal_density_diffrn 3.080
_cod_original_sg_symbol_H-M 'R 3 m'
_cod_original_formula_sum 'Na.67 Al8.88 Si4.2 B4.8 O31'
_cod_database_code 9005555

loop_
_space_group_symop_operation_xyz
x,y,z
2/3+x,1/3+y,1/3+z
1/3+x,2/3+y,2/3+z
x,x-y,z
2/3+x,1/3+x-y,1/3+z
1/3+x,2/3+x-y,2/3+z
-y,-x,z
2/3-y,1/3-x,1/3+z
1/3-y,2/3-x,2/3+z
-x+y,y,z
2/3-x+y,1/3+y,1/3+z
1/3-x+y,2/3+y,2/3+z
-y,x-y,z
2/3-y,1/3+x-y,1/3+z
1/3-y,2/3+x-y,2/3+z
-x+y,-x,z
2/3-x+y,1/3-x,1/3+z
1/3-x+y,2/3-x,2/3+z

loop_
_atom_site_label
_atom_site_fract_x
_atom_site_fract_y
_atom_site_fract_z
_atom_site_occupancy
_atom_site_U_iso_or_equiv
Na 0.00000 0.00000 0.77900 0.67000 0.01646
Al1 0.06000 -0.06000 0.33900 0.96000 0.00633
Al2 0.26160 0.29700 0.37400 1.00000 0.00633
Si1 0.18780 0.18890 0.98000 0.70000 0.00633
B1 0.18880 0.18900 0.98000 0.30000 0.00633
B2 0.89150 -0.89150 0.53800 1.00000 0.00633
O1 0.00000 0.00000 0.21800 1.13000 0.01140
O2 0.94110 -0.94110 0.49000 1.00000 0.01140
O3 0.12690 -0.12690 0.47900 1.13000 0.01140
O4 0.90510 -0.90510 0.90400 1.00000 0.01140
O5 0.09340 -0.09340 0.88800 1.00000 0.01140
O6 0.18260 0.19220 0.20600 1.00000 0.01140
O7 0.28340 0.28480 0.90800 1.00000 0.01140
O8 0.26890 0.20880 0.54600 1.00000 0.01140

loop_
_cod_related_entry_id
_cod_related_entry_database
_cod_related_entry_code
1 AMCSD 0006943
